data_1535744
loop_
_publ_author_name
'Iijima, K.'
'Marumo, F.'
'Takei, H.'

_publ_section_title
;
 Structural Changes of a Piezoelectric Crystal BaZnGeO~4~ on Thermal
 Phase Transition
;
_journal_issue 1050
_journal_name_full 'Journal of the Ceramic Association, Japan'
_journal_page_first 67
_journal_page_last 72
_journal_paper_doi 10.2109/jcersj1950.91.1050_67
_journal_volume 91
_journal_year 1983
_chemical_formula_sum 'Ba Ge O4 Zn'
_chemical_name_systematic 'Ba Zn (Ge O4)'
_space_group_IT_number 182
_symmetry_space_group_name_Hall 'P 6c 2c'
_symmetry_space_group_name_H-M 'P 63 2 2'
_cell_angle_alpha 90
_cell_angle_beta 90
_cell_angle_gamma 120
_cell_formula_units_Z 2
_cell_length_a 5.407
_cell_length_b 5.407
_cell_length_c 8.975
_cell_volume 227.236
_citation_journal_id_ASTM YGKSA4
_cod_data_source_file Iijima_YGKSA4_1983_790.cif
_cod_data_source_block Ba1Ge1O4Zn1
_cod_original_cell_volume 227.2364
_cod_original_formula_sum 'Ba1 Ge1 O4 Zn1'
_cod_database_code 1535744

loop_
_symmetry_equiv_pos_as_xyz
x,y,z
x-y,x,z+1/2
-y,x-y,z
-x,-y,z+1/2
-x+y,-x,z
y,-x+y,z+1/2
-y,-x,-z+1/2
x-y,-y,-z
x,x-y,-z+1/2
y,x,-z
-x+y,y,-z+1/2
-x,-x+y,-z

loop_
_atom_site_label
_atom_site_type_symbol
_atom_site_fract_x
_atom_site_fract_y
_atom_site_fract_z
_atom_site_occupancy
_atom_site_U_iso_or_equiv
Ge1 Ge+4 0.6667 0.3333 0.4484 0.5 0.0
O2 O-2 0.6667 0.3333 0.25 1 0.0
O1 O-2 0.348 0 0.5 1 0.0
Zn1 Zn+2 0.6667 0.3333 0.4484 0.5 0.0
Ba1 Ba+2 0 0 0.25 1 0.0
